data_4068337
loop_
_publ_author_name
'Franken, Andreas'
'McGrath, Thomas D.'
'Stone, F. Gordon A.'

_publ_section_title
;
 10-Vertex Manganese&#x2212;Dicarbollide Complexes from a Monocarbon
 Precursor. Synthesis and Cluster Vertex Functionalization of
 [1-OH-2,2,2-(CO)3-closo-2,1,10-MnC2B7H8]&#x2212;
;
_journal_issue 1
_journal_name_full Organometallics
_journal_page_first 225
_journal_paper_doi 10.1021/om800730n
_journal_volume 28
_journal_year 2009
_chemical_formula_sum 'C4 H9 B7 Mn N O4'
_chemical_formula_weight 265.73
_chemical_name_systematic
; 
 ? 
;
_space_group_IT_number 2
_symmetry_cell_setting triclinic
_symmetry_space_group_name_Hall '-P 1'
_symmetry_space_group_name_H-M 'P -1'
_atom_sites_solution_hydrogens geom
_atom_sites_solution_primary direct
_atom_sites_solution_secondary difmap
_audit_creation_method SHELXL-97
_cell_angle_alpha 86.705(2)
_cell_angle_beta 82.216(2)
_cell_angle_gamma 89.562(2)
_cell_formula_units_Z 6
_cell_length_a 7.4747(5)
_cell_length_b 11.5795(8)
_cell_length_c 19.5413(15)
_cell_measurement_reflns_used 4539
_cell_measurement_temperature 110(2)
_cell_measurement_theta_max 26.20
_cell_measurement_theta_min 2.75
_cell_volume 1673.0(2)
_computing_cell_refinement 'Bruker APEX2 (Bruker, 2003)'
_computing_data_collection 'Bruker APEX2 (Bruker, 2003)'
_computing_data_reduction 'Bruker APEX2 (Bruker, 2003)'
_computing_molecular_graphics 'Bruker SHELXTL (Bruker, 2001)'
_computing_publication_material 'Bruker SHELXTL (Bruker, 2001)'
_computing_structure_refinement 'Bruker SHELXTL (Bruker, 2001)'
_computing_structure_solution 'Bruker SHELXTL (Bruker, 2001)'
_diffrn_ambient_temperature 110(2)
_diffrn_measured_fraction_theta_full 0.997
_diffrn_measured_fraction_theta_max 0.996
_diffrn_measurement_device_type 'Bruker-Nonius X8 APEX CCD area detector'
_diffrn_measurement_method 'phi and omega scans'
_diffrn_radiation_monochromator graphite
_diffrn_radiation_source 'fine-focus sealed tube'
_diffrn_radiation_type MoK\a
_diffrn_radiation_wavelength 0.71073
_diffrn_reflns_av_R_equivalents 0.0633
_diffrn_reflns_av_sigmaI/netI 0.0522
_diffrn_reflns_limit_h_max 8
_diffrn_reflns_limit_h_min -8
_diffrn_reflns_limit_k_max 13
_diffrn_reflns_limit_k_min -13
_diffrn_reflns_limit_l_max 23
_diffrn_reflns_limit_l_min -23
_diffrn_reflns_number 29718
_diffrn_reflns_theta_full 25.00
_diffrn_reflns_theta_max 25.32
_diffrn_reflns_theta_min 1.05
_exptl_absorpt_coefficient_mu 1.172
_exptl_absorpt_correction_T_max 0.9524
_exptl_absorpt_correction_T_min 0.7977
_exptl_absorpt_correction_type multi-scan
_exptl_absorpt_process_details 'SADABS (Bruker, 2003)'
_exptl_crystal_colour yellow
_exptl_crystal_density_diffrn 1.583
_exptl_crystal_density_method 'not measured'
_exptl_crystal_description needle
_exptl_crystal_F_000 792
_exptl_crystal_size_max 0.20
_exptl_crystal_size_mid 0.05
_exptl_crystal_size_min 0.04
_refine_diff_density_max 0.375
_refine_diff_density_min -0.315
_refine_diff_density_rms 0.075
_refine_ls_extinction_method none
_refine_ls_goodness_of_fit_ref 1.022
_refine_ls_hydrogen_treatment constr
_refine_ls_matrix_type full
_refine_ls_number_parameters 463
_refine_ls_number_reflns 6069
_refine_ls_number_restraints 0
_refine_ls_restrained_S_all 1.022
_refine_ls_R_factor_all 0.0601
_refine_ls_R_factor_gt 0.0374
_refine_ls_shift/su_max 0.001
_refine_ls_shift/su_mean 0.000
_refine_ls_structure_factor_coef Fsqd
_refine_ls_weighting_details 'calc w=1/[\s^2^(Fo^2^)+(0.0286P)^2^+1.4560P] where P=(Fo^2^+2Fc^2^)/3'
_refine_ls_weighting_scheme calc
_refine_ls_wR_factor_gt 0.0767
_refine_ls_wR_factor_ref 0.0861
_reflns_number_gt 4524
_reflns_number_total 6069
_reflns_threshold_expression >2sigma(I)
_cod_data_source_file om800730n_si_001.cif
_cod_data_source_block 2
_cod_original_sg_symbol_H-M P-1
_cod_database_code 4068337

loop_
_symmetry_equiv_pos_as_xyz
'x, y, z'
'-x, -y, -z'

loop_
_atom_site_label
_atom_site_type_symbol
_atom_site_fract_x
_atom_site_fract_y
_atom_site_fract_z
_atom_site_U_iso_or_equiv
_atom_site_adp_type
_atom_site_occupancy
_atom_site_symmetry_multiplicity
_atom_site_calc_flag
_atom_site_refinement_flags
Mn1A Mn -0.08299(6) 0.73724(4) 0.23116(2) 0.01342(12) Uani 1 1 d .
O1A O 0.0787(3) 0.50352(16) 0.23898(10) 0.0168(5) Uani 1 1 d .
H1A H 0.1761 0.4663 0.2347 0.020 Uiso 1 1 calc R
C1A C 0.1159(4) 0.6222(2) 0.23656(14) 0.0140(6) Uani 1 1 d .
B3A B 0.1831(4) 0.7052(3) 0.16727(17) 0.0161(8) Uani 1 1 d .
H3A H 0.1895 0.6732 0.1140 0.019 Uiso 1 1 calc R
B4A B 0.3179(5) 0.6649(3) 0.23852(17) 0.0154(7) Uani 1 1 d .
H4A H 0.4294 0.6004 0.2416 0.019 Uiso 1 1 calc R
B5A B 0.1216(5) 0.7002(3) 0.30364(17) 0.0156(7) Uani 1 1 d .
H5A H 0.0798 0.6643 0.3579 0.019 Uiso 1 1 calc R
B6A B 0.1376(5) 0.8566(3) 0.17996(17) 0.0161(8) Uani 1 1 d .
H6A H 0.0946 0.9148 0.1374 0.019 Uiso 1 1 calc R
B7A B 0.3609(5) 0.7984(3) 0.18863(17) 0.0159(8) Uani 1 1 d .
H7A H 0.4903 0.8110 0.1528 0.019 Uiso 1 1 calc R
B8A B 0.3184(5) 0.7958(3) 0.28314(17) 0.0159(8) Uani 1 1 d .
H8A H 0.4146 0.8067 0.3215 0.019 Uiso 1 1 calc R
B9A B 0.0910(5) 0.8523(3) 0.28298(17) 0.0147(7) Uani 1 1 d .
H9A H 0.0111 0.9071 0.3215 0.018 Uiso 1 1 calc R
C10A C 0.2647(4) 0.8998(3) 0.23255(14) 0.0148(6) Uani 1 1 d .
H10A H 0.3096 0.9875 0.2312 0.018 Uiso 1 1 calc R
O21A O -0.3305(3) 0.61268(19) 0.34340(11) 0.0265(5) Uani 1 1 d .
C21A C -0.2367(4) 0.6583(3) 0.29980(15) 0.0159(7) Uani 1 1 d .
O22A O -0.2202(3) 0.6191(2) 0.11611(12) 0.0349(6) Uani 1 1 d .
C22A C -0.1714(4) 0.6633(3) 0.16025(16) 0.0190(7) Uani 1 1 d .
O23A O -0.2839(3) 0.94761(19) 0.23144(12) 0.0274(5) Uani 1 1 d .
N23A N -0.2086(3) 0.8598(2) 0.22982(13) 0.0201(6) Uani 1 1 d .
Mn1B Mn 0.29897(6) 0.24885(4) 0.10193(2) 0.01481(12) Uani 1 1 d .
O1B O 0.4182(3) 0.37233(17) 0.21582(10) 0.0178(5) Uani 1 1 d .
H1B H 0.5009 0.3747 0.2408 0.021 Uiso 1 1 calc R
C1B C 0.4790(4) 0.3130(2) 0.15691(14) 0.0134(6) Uani 1 1 d .
B3B B 0.5387(5) 0.3680(3) 0.07847(17) 0.0174(8) Uani 1 1 d .
H3B H 0.5212 0.4621 0.0642 0.021 Uiso 1 1 calc R
B4B B 0.6903(5) 0.2949(3) 0.13490(17) 0.0140(7) Uani 1 1 d .
H4B H 0.7905 0.3321 0.1653 0.017 Uiso 1 1 calc R
B5B B 0.5246(4) 0.1752(3) 0.15762(17) 0.0131(7) Uani 1 1 d .
H5B H 0.4951 0.1174 0.2057 0.016 Uiso 1 1 calc R
B6B B 0.5254(5) 0.2615(3) 0.01480(17) 0.0180(8) Uani 1 1 d .
H6B H 0.4773 0.2872 -0.0358 0.022 Uiso 1 1 calc R
B7B B 0.7419(5) 0.2900(3) 0.04279(17) 0.0175(8) Uani 1 1 d .
H7B H 0.8615 0.3376 0.0141 0.021 Uiso 1 1 calc R
B8B B 0.7331(5) 0.1572(3) 0.09866(17) 0.0171(8) Uani 1 1 d .
H8B H 0.8451 0.1009 0.1141 0.021 Uiso 1 1 calc R
B9B B 0.5159(5) 0.1161(3) 0.07497(17) 0.0165(8) Uani 1 1 d .
H9B H 0.4607 0.0272 0.0720 0.020 Uiso 1 1 calc R
C10B C 0.6814(4) 0.1672(3) 0.02133(15) 0.0184(7) Uani 1 1 d .
H10B H 0.7429 0.1211 -0.0216 0.022 Uiso 1 1 calc R
O21B O 0.0602(3) 0.1713(2) 0.22960(11) 0.0289(6) Uani 1 1 d .
C21B C 0.1499(4) 0.2008(3) 0.17988(15) 0.0156(7) Uani 1 1 d .
O22B O 0.1035(3) 0.4636(2) 0.07312(12) 0.0275(5) Uani 1 1 d .
C22B C 0.1753(4) 0.3795(3) 0.08548(14) 0.0128(6) Uani 1 1 d .
O23B O 0.1453(3) 0.11605(19) 0.00087(11) 0.0266(5) Uani 1 1 d .
N23B N 0.2006(4) 0.1683(2) 0.04217(15) 0.0277(7) Uani 1 1 d .
Mn1C Mn 0.52133(6) 0.24968(4) 0.43559(2) 0.01642(12) Uani 1 1 d .
O1C O 0.7187(3) 0.35157(19) 0.30513(10) 0.0226(5) Uani 1 1 d .
H1C H 0.8148 0.3853 0.2878 0.027 Uiso 1 1 calc R
C1C C 0.7399(4) 0.3009(3) 0.37062(14) 0.0166(7) Uani 1 1 d .
B3C B 0.7752(5) 0.1631(3) 0.38870(18) 0.0179(8) Uani 1 1 d .
H3C H 0.7706 0.0960 0.3499 0.022 Uiso 1 1 calc R
B4C B 0.9375(5) 0.2840(3) 0.39140(17) 0.0178(8) Uani 1 1 d .
H4C H 1.0589 0.3120 0.3543 0.021 Uiso 1 1 calc R
B5C B 0.7552(5) 0.3702(3) 0.44013(17) 0.0164(8) Uani 1 1 d .
H5C H 0.7341 0.4659 0.4419 0.020 Uiso 1 1 calc R
B6C B 0.7121(5) 0.1254(3) 0.48016(18) 0.0183(8) Uani 1 1 d .
H6C H 0.6467 0.0401 0.4977 0.022 Uiso 1 1 calc R
B7C B 0.9468(5) 0.1550(3) 0.44736(18) 0.0174(8) Uani 1 1 d .
H7C H 1.0630 0.0935 0.4391 0.021 Uiso 1 1 calc R
B8C B 0.9341(5) 0.3002(3) 0.48227(17) 0.0175(8) Uani 1 1 d .
H8C H 1.0410 0.3525 0.5012 0.021 Uiso 1 1 calc R
B9C B 0.6979(5) 0.2806(3) 0.51800(17) 0.0168(8) Uani 1 1 d .
H9C H 0.6219 0.3178 0.5651 0.020 Uiso 1 1 calc R
C10C C 0.8517(4) 0.1842(3) 0.52257(15) 0.0174(7) Uani 1 1 d .
H10C H 0.8858 0.1475 0.5706 0.021 Uiso 1 1 calc R
O21C O 0.3655(3) 0.1006(2) 0.34119(12) 0.0335(6) Uani 1 1 d .
C21C C 0.4223(4) 0.1606(3) 0.37764(15) 0.0164(7) Uani 1 1 d .
O22C O 0.3313(3) 0.4635(2) 0.39104(12) 0.0292(6) Uani 1 1 d .
C22C C 0.4010(4) 0.3826(3) 0.40894(16) 0.0195(7) Uani 1 1 d .
O23C O 0.2849(3) 0.18067(19) 0.56111(11) 0.0251(5) Uani 1 1 d .
N23C N 0.3742(4) 0.2092(2) 0.50956(14) 0.0239(6) Uani 1 1 d .

loop_
_atom_site_aniso_label
_atom_site_aniso_U_11
_atom_site_aniso_U_22
_atom_site_aniso_U_33
_atom_site_aniso_U_23
_atom_site_aniso_U_13
_atom_site_aniso_U_12
Mn1A 0.0115(2) 0.0152(3) 0.0140(2) 0.00013(18) -0.00338(18) 0.00013(19)
O1A 0.0155(11) 0.0126(11) 0.0225(11) -0.0010(9) -0.0033(9) 0.0006(9)
C1A 0.0152(16) 0.0133(16) 0.0139(15) 0.0001(12) -0.0030(12) -0.0014(13)
B3A 0.0129(18) 0.021(2) 0.0148(17) -0.0012(15) -0.0042(14) 0.0003(15)
B4A 0.0160(18) 0.0146(18) 0.0169(17) -0.0013(14) -0.0064(14) 0.0007(15)
B5A 0.0156(18) 0.0180(19) 0.0133(17) -0.0015(14) -0.0025(14) 0.0023(15)
B6A 0.0167(19) 0.0185(19) 0.0138(17) 0.0005(14) -0.0050(14) -0.0017(15)
B7A 0.0145(18) 0.0202(19) 0.0132(17) 0.0003(14) -0.0031(14) -0.0034(15)
B8A 0.0143(18) 0.0178(19) 0.0167(17) -0.0031(14) -0.0052(14) 0.0002(15)
B9A 0.0134(18) 0.0157(18) 0.0161(17) -0.0021(14) -0.0051(14) 0.0025(14)
C10A 0.0137(16) 0.0178(16) 0.0132(14) -0.0013(12) -0.0027(12) -0.0008(13)
O21A 0.0196(12) 0.0289(14) 0.0288(13) 0.0105(11) -0.0008(10) 0.0001(10)
C21A 0.0133(16) 0.0167(17) 0.0187(16) 0.0001(13) -0.0057(13) 0.0021(13)
O22A 0.0268(14) 0.0449(16) 0.0382(15) -0.0180(13) -0.0169(12) 0.0055(12)
C22A 0.0134(16) 0.0204(18) 0.0236(17) 0.0012(14) -0.0051(14) 0.0035(14)
O23A 0.0234(13) 0.0140(12) 0.0457(15) 0.0024(11) -0.0098(11) 0.0061(10)
N23A 0.0153(14) 0.0217(16) 0.0233(14) 0.0032(12) -0.0043(11) -0.0020(12)
Mn1B 0.0119(2) 0.0179(3) 0.0149(2) -0.00089(19) -0.00272(18) -0.00101(19)
O1B 0.0186(12) 0.0194(12) 0.0170(11) -0.0092(9) -0.0053(9) 0.0045(9)
C1B 0.0140(16) 0.0130(15) 0.0132(15) -0.0011(12) -0.0020(12) -0.0010(12)
B3B 0.0170(19) 0.0183(19) 0.0177(18) 0.0042(15) -0.0070(15) -0.0022(15)
B4B 0.0161(18) 0.0132(18) 0.0119(16) 0.0027(13) -0.0008(14) -0.0008(14)
B5B 0.0100(17) 0.0142(18) 0.0145(16) -0.0006(14) -0.0003(13) -0.0013(14)
B6B 0.0146(19) 0.026(2) 0.0129(17) 0.0019(15) -0.0019(14) -0.0086(16)
B7B 0.0139(18) 0.026(2) 0.0126(17) 0.0030(15) -0.0033(14) -0.0050(16)
B8B 0.0164(19) 0.021(2) 0.0135(17) 0.0014(14) -0.0009(14) -0.0028(15)
B9B 0.0142(18) 0.0181(19) 0.0179(18) -0.0018(15) -0.0042(14) -0.0005(15)
C10B 0.0146(16) 0.0283(19) 0.0127(15) -0.0047(13) -0.0014(12) -0.0012(14)
O21B 0.0228(13) 0.0375(15) 0.0243(13) 0.0045(11) 0.0017(10) 0.0005(11)
C21B 0.0136(16) 0.0157(17) 0.0184(16) -0.0012(13) -0.0052(13) 0.0027(13)
O22B 0.0265(13) 0.0227(14) 0.0353(14) -0.0018(11) -0.0119(11) 0.0013(11)
C22B 0.0119(16) 0.0138(17) 0.0138(15) -0.0016(12) -0.0051(12) -0.0013(13)
O23B 0.0218(13) 0.0334(14) 0.0282(13) -0.0179(11) -0.0096(10) -0.0042(11)
N23B 0.0187(15) 0.0298(17) 0.0329(17) 0.0010(14) 0.0016(13) 0.0010(13)
Mn1C 0.0140(3) 0.0187(3) 0.0174(2) -0.00235(19) -0.00436(19) 0.0001(2)
O1C 0.0246(13) 0.0328(14) 0.0109(10) 0.0013(9) -0.0051(9) 0.0013(11)
C1C 0.0143(16) 0.0238(18) 0.0124(15) -0.0015(13) -0.0042(12) -0.0018(13)
B3C 0.0152(19) 0.022(2) 0.0181(18) -0.0060(15) -0.0043(15) 0.0010(15)
B4C 0.0187(19) 0.022(2) 0.0133(17) -0.0041(15) -0.0023(14) 0.0024(16)
B5C 0.0187(19) 0.0178(19) 0.0133(17) -0.0006(14) -0.0048(14) 0.0000(15)
B6C 0.0164(19) 0.0156(19) 0.0227(19) -0.0011(15) -0.0015(15) 0.0014(15)
B7C 0.0114(18) 0.021(2) 0.0205(18) -0.0004(15) -0.0031(14) -0.0007(15)
B8C 0.0168(19) 0.021(2) 0.0150(17) -0.0013(15) -0.0027(14) -0.0035(16)
B9C 0.0136(18) 0.021(2) 0.0161(17) -0.0021(15) -0.0036(14) -0.0040(15)
C10C 0.0147(16) 0.0220(17) 0.0151(15) 0.0024(13) -0.0018(13) 0.0006(13)
O21C 0.0269(14) 0.0472(16) 0.0271(13) -0.0179(12) 0.0015(11) -0.0113(12)
C21C 0.0107(16) 0.0223(18) 0.0159(15) -0.0022(14) -0.0002(13) -0.0012(13)
O22C 0.0218(13) 0.0233(14) 0.0430(15) 0.0054(11) -0.0089(11) 0.0027(11)
C22C 0.0152(17) 0.0228(19) 0.0206(17) -0.0022(14) -0.0023(13) -0.0045(15)
O23C 0.0199(12) 0.0374(14) 0.0159(11) 0.0005(10) 0.0046(10) -0.0042(11)
N23C 0.0201(15) 0.0260(16) 0.0276(16) -0.0066(13) -0.0082(13) 0.0025(12)

loop_
_atom_type_symbol
_atom_type_description
_atom_type_scat_dispersion_real
_atom_type_scat_dispersion_imag
_atom_type_scat_source
C C 0.0033 0.0016 'International Tables Vol C Tables 4.2.6.8 and 6.1.1.4'
H H 0.0000 0.0000 'International Tables Vol C Tables 4.2.6.8 and 6.1.1.4'
B B 0.0013 0.0007 'International Tables Vol C Tables 4.2.6.8 and 6.1.1.4'
Mn Mn 0.3368 0.7283 'International Tables Vol C Tables 4.2.6.8 and 6.1.1.4'
N N 0.0061 0.0033 'International Tables Vol C Tables 4.2.6.8 and 6.1.1.4'
O O 0.0106 0.0060 'International Tables Vol C Tables 4.2.6.8 and 6.1.1.4'

loop_
_geom_angle_atom_site_label_1
_geom_angle_atom_site_label_2
_geom_angle_atom_site_label_3
_geom_angle
N23A Mn1A C21A 95.78(13)
N23A Mn1A C22A 98.94(13)
C21A Mn1A C22A 93.37(13)
N23A Mn1A C1A 164.82(12)
C21A Mn1A C1A 93.13(12)
C22A Mn1A C1A 92.75(12)
N23A Mn1A B3A 126.98(12)
C21A Mn1A B3A 137.22(13)
C22A Mn1A B3A 82.42(13)
C1A Mn1A B3A 45.00(12)
N23A Mn1A B9A 81.01(12)
C21A Mn1A B9A 107.51(12)
C22A Mn1A B9A 159.06(13)
C1A Mn1A B9A 84.61(12)
B3A Mn1A B9A 81.07(12)
N23A Mn1A B5A 124.06(12)
C21A Mn1A B5A 83.37(12)
C22A Mn1A B5A 137.00(13)
C1A Mn1A B5A 44.99(12)
B3A Mn1A B5A 72.10(12)
B9A Mn1A B5A 47.42(12)
N23A Mn1A B6A 82.70(12)
C21A Mn1A B6A 160.20(12)
C22A Mn1A B6A 106.38(13)
C1A Mn1A B6A 84.74(12)
B3A Mn1A B6A 47.48(13)
B9A Mn1A B6A 52.71(12)
B5A Mn1A B6A 81.25(12)
C1A O1A H1A 109.5
O1A C1A B4A 119.6(3)
O1A C1A B3A 126.6(2)
B4A C1A B3A 70.3(2)
O1A C1A B5A 125.8(2)
B4A C1A B5A 70.4(2)
B3A C1A B5A 107.3(2)
O1A C1A Mn1A 120.08(19)
B4A C1A Mn1A 120.3(2)
B3A C1A Mn1A 75.38(17)
B5A C1A Mn1A 75.48(17)
C1A B3A B6A 112.6(2)
C1A B3A B7A 107.1(2)
B6A B3A B7A 60.17(19)
C1A B3A B4A 53.86(17)
B6A B3A B4A 102.0(2)
B7A B3A B4A 57.97(18)
C1A B3A Mn1A 59.61(15)
B6A B3A Mn1A 66.48(15)
B7A B3A Mn1A 112.1(2)
B4A B3A Mn1A 98.77(18)
C1A B3A H3A 121.9
B6A B3A H3A 119.1
B7A B3A H3A 120.4
B4A B3A H3A 130.9
Mn1A B3A H3A 120.8
C1A B4A B7A 110.7(2)
C1A B4A B8A 110.7(3)
B7A B4A B8A 61.49(19)
C1A B4A B3A 55.87(17)
B7A B4A B3A 59.94(18)
B8A B4A B3A 102.8(2)
C1A B4A B5A 55.83(18)
B7A B4A B5A 103.1(2)
B8A B4A B5A 60.16(18)
B3A B4A B5A 90.1(2)
C1A B4A H4A 120.3
B7A B4A H4A 119.9
B8A B4A H4A 119.9
B3A B4A H4A 130.9
B5A B4A H4A 130.7
C1A B5A B9A 112.2(2)
C1A B5A B8A 106.8(2)
B9A B5A B8A 59.92(19)
C1A B5A B4A 53.76(17)
B9A B5A B4A 101.7(2)
B8A B5A B4A 57.92(18)
C1A B5A Mn1A 59.53(15)
B9A B5A Mn1A 66.24(15)
B8A B5A Mn1A 111.58(19)
B4A B5A Mn1A 98.55(17)
C1A B5A H5A 122.0
B9A B5A H5A 119.3
B8A B5A H5A 120.6
B4A B5A H5A 131.0
Mn1A B5A H5A 121.1
C10A B6A B3A 108.5(2)
C10A B6A B7A 55.50(18)
B3A B6A B7A 60.36(19)
C10A B6A B9A 51.54(16)
B3A B6A B9A 100.0(2)
B7A B6A B9A 87.4(2)
C10A B6A Mn1A 113.0(2)
B3A B6A Mn1A 66.04(15)
B7A B6A Mn1A 111.9(2)
B9A B6A Mn1A 63.49(13)
C10A B6A H6A 122.3
B3A B6A H6A 120.6
B7A B6A H6A 128.8
B9A B6A H6A 134.5
Mn1A B6A H6A 113.2
C10A B7A B4A 108.0(2)
C10A B7A B6A 55.07(18)
B4A B7A B6A 104.5(2)
C10A B7A B3A 107.4(2)
B4A B7A B3A 62.09(19)
B6A B7A B3A 59.46(18)
C10A B7A B8A 55.00(18)
B4A B7A B8A 59.40(18)
B6A B7A B8A 92.5(2)
B3A B7A B8A 102.9(2)
C10A B7A H7A 122.9
B4A B7A H7A 120.1
B6A B7A H7A 129.2
B3A B7A H7A 120.9
B8A B7A H7A 129.9
C10A B8A B4A 108.0(2)
C10A B8A B9A 55.47(18)
B4A B8A B9A 104.1(2)
C10A B8A B7A 55.27(18)
B4A B8A B7A 59.11(18)
B9A B8A B7A 92.7(2)
C10A B8A B5A 107.5(2)
B4A B8A B5A 61.92(19)
B9A B8A B5A 59.21(18)
B7A B8A B5A 102.7(2)
C10A B8A H8A 122.6
B4A B8A H8A 120.4
B9A B8A H8A 129.1
B7A B8A H8A 129.9
B5A B8A H8A 121.0
C10A B9A B5A 108.9(2)
C10A B9A B8A 55.28(18)
B5A B9A B8A 60.87(19)
C10A B9A B6A 51.25(16)
B5A B9A B6A 100.6(2)
B8A B9A B6A 87.4(2)
C10A B9A Mn1A 113.0(2)
B5A B9A Mn1A 66.34(15)
B8A B9A Mn1A 112.35(19)
B6A B9A Mn1A 63.80(13)
C10A B9A H9A 122.5
B5A B9A H9A 120.1
B8A B9A H9A 128.7
B6A B9A H9A 134.5
Mn1A B9A H9A 112.9
B6A C10A B8A 111.4(2)
B6A C10A B9A 77.2(2)
B8A C10A B9A 69.3(2)
B6A C10A B7A 69.4(2)
B8A C10A B7A 69.7(2)
B9A C10A B7A 110.9(2)
B6A C10A H10A 122.3
B8A C10A H10A 126.3
B9A C10A H10A 122.6
B7A C10A H10A 126.4
O21A C21A Mn1A 177.7(3)
O22A C22A Mn1A 178.0(3)
O23A N23A Mn1A 174.5(2)
N23B Mn1B C22B 94.74(13)
N23B Mn1B C21B 97.97(12)
C22B Mn1B C21B 95.41(13)
N23B Mn1B C1B 161.96(12)
C22B Mn1B C1B 99.08(12)
C21B Mn1B C1B 92.24(12)
N23B Mn1B B6B 81.60(12)
C22B Mn1B B6B 101.31(13)
C21B Mn1B B6B 163.26(14)
C1B Mn1B B6B 84.35(12)
N23B Mn1B B3B 126.90(12)
C22B Mn1B B3B 82.87(13)
C21B Mn1B B3B 135.12(12)
C1B Mn1B B3B 44.62(11)
B6B Mn1B B3B 47.75(12)
N23B Mn1B B9B 78.75(12)
C22B Mn1B B9B 153.71(13)
C21B Mn1B B9B 110.65(13)
C1B Mn1B B9B 83.76(12)
B6B Mn1B B9B 52.73(13)
B3B Mn1B B9B 81.02(13)
N23B Mn1B B5B 121.53(12)
C22B Mn1B B5B 143.33(12)
C21B Mn1B B5B 85.45(12)
C1B Mn1B B5B 44.34(11)
B6B Mn1B B5B 80.65(12)
B3B Mn1B B5B 71.46(12)
B9B Mn1B B5B 46.90(12)
C1B O1B H1B 109.5
O1B C1B B4B 119.8(2)
O1B C1B B5B 124.3(2)
B4B C1B B5B 70.5(2)
O1B C1B B3B 127.4(2)
B4B C1B B3B 70.1(2)
B5B C1B B3B 108.0(2)
O1B C1B Mn1B 119.42(19)
B4B C1B Mn1B 120.8(2)
B5B C1B Mn1B 76.32(16)
B3B C1B Mn1B 75.73(16)
C1B B3B B6B 111.4(2)
C1B B3B B7B 106.9(2)
B6B B3B B7B 59.64(19)
C1B B3B B4B 54.01(17)
B6B B3B B4B 101.5(2)
B7B B3B B4B 58.14(18)
C1B B3B Mn1B 59.64(14)
B6B B3B Mn1B 65.56(15)
B7B B3B Mn1B 111.3(2)
B4B B3B Mn1B 99.15(18)
C1B B3B H3B 122.1
B6B B3B H3B 120.0
B7B B3B H3B 120.6
B4B B3B H3B 130.5
Mn1B B3B H3B 121.1
C1B B4B B8B 110.5(2)
C1B B4B B7B 110.7(2)
B8B B4B B7B 61.43(19)
C1B B4B B3B 55.88(18)
B8B B4B B3B 103.8(2)
B7B B4B B3B 60.49(19)
C1B B4B B5B 55.62(17)
B8B B4B B5B 60.01(18)
B7B B4B B5B 102.7(2)
B3B B4B B5B 90.5(2)
C1B B4B H4B 120.5
B8B B4B H4B 119.7
B7B B4B H4B 119.9
B3B B4B H4B 130.2
B5B B4B H4B 130.9
C1B B5B B9B 112.4(2)
C1B B5B B8B 107.3(2)
B9B B5B B8B 60.29(18)
C1B B5B B4B 53.92(17)
B9B B5B B4B 102.0(2)
B8B B5B B4B 58.13(17)
C1B B5B Mn1B 59.34(15)
B9B B5B Mn1B 66.34(15)
B8B B5B Mn1B 112.01(19)
B4B B5B Mn1B 98.51(18)
C1B B5B H5B 121.9
B9B B5B H5B 119.1
B8B B5B H5B 120.2
B4B B5B H5B 130.9
Mn1B B5B H5B 121.1
C10B B6B B3B 108.7(2)
C10B B6B B7B 55.02(19)
B3B B6B B7B 60.81(19)
C10B B6B B9B 51.53(17)
B3B B6B B9B 100.4(2)
B7B B6B B9B 87.2(2)
C10B B6B Mn1B 113.9(2)
B3B B6B Mn1B 66.69(15)
B7B B6B Mn1B 113.06(19)
B9B B6B Mn1B 64.29(14)
C10B B6B H6B 122.4
B3B B6B H6B 120.2
B7B B6B H6B 128.8
B9B B6B H6B 134.5
Mn1B B6B H6B 112.1
C10B B7B B4B 108.2(2)
C10B B7B B6B 55.69(19)
B4B B7B B6B 103.9(2)
C10B B7B B8B 55.51(18)
B4B B7B B8B 59.22(18)
B6B B7B B8B 92.9(2)
C10B B7B B3B 108.2(2)
B4B B7B B3B 61.37(19)
B6B B7B B3B 59.55(19)
B8B B7B B3B 102.8(2)
C10B B7B H7B 122.2
B4B B7B H7B 120.6
B6B B7B H7B 129.0
B8B B7B H7B 129.7
B3B B7B H7B 120.9
C10B B8B B4B 107.6(3)
C10B B8B B9B 55.30(18)
B4B B8B B9B 103.9(2)
C10B B8B B5B 107.2(2)
B4B B8B B5B 61.86(19)
B9B B8B B5B 59.11(18)
C10B B8B B7B 54.66(18)
B4B B8B B7B 59.35(19)
B9B B8B B7B 92.2(2)
B5B B8B B7B 102.6(2)
C10B B8B H8B 123.0
B4B B8B H8B 120.4
B9B B8B H8B 129.4
B5B B8B H8B 121.1
B7B B8B H8B 130.1
C10B B9B B5B 108.7(2)
C10B B9B B8B 55.57(18)
B5B B9B B8B 60.60(18)
C10B B9B B6B 51.60(18)
B5B B9B B6B 100.1(2)
B8B B9B B6B 87.6(2)
C10B B9B Mn1B 112.7(2)
B5B B9B Mn1B 66.76(16)
B8B B9B Mn1B 112.5(2)
B6B B9B Mn1B 62.98(14)
C10B B9B H9B 122.4
B5B B9B H9B 120.3
B8B B9B H9B 128.4
B6B B9B H9B 134.8
Mn1B B9B H9B 113.0
B7B C10B B9B 111.0(2)
B7B C10B B6B 69.3(2)
B9B C10B B6B 76.9(2)
B7B C10B B8B 69.8(2)
B9B C10B B8B 69.1(2)
B6B C10B B8B 110.8(2)
B7B C10B H10B 126.3
B9B C10B H10B 122.7
B6B C10B H10B 122.7
B8B C10B H10B 126.4
O21B C21B Mn1B 178.2(3)
O22B C22B Mn1B 177.0(3)
O23B N23B Mn1B 176.3(2)
N23C Mn1C C21C 96.58(12)
N23C Mn1C C22C 98.03(13)
C21C Mn1C C22C 93.65(13)
N23C Mn1C C1C 163.34(12)
C21C Mn1C C1C 97.73(12)
C22C Mn1C C1C 89.55(13)
N23C Mn1C B6C 84.42(13)
C21C Mn1C B6C 101.72(13)
C22C Mn1C B6C 164.08(13)
C1C Mn1C B6C 84.35(13)
N23C Mn1C B3C 129.63(13)
C21C Mn1C B3C 81.81(13)
C22C Mn1C B3C 132.33(13)
C1C Mn1C B3C 45.00(13)
B6C Mn1C B3C 47.68(12)
N23C Mn1C B5C 121.03(12)
C21C Mn1C B5C 142.24(12)
C22C Mn1C B5C 84.91(13)
C1C Mn1C B5C 44.61(11)
B6C Mn1C B5C 80.41(13)
B3C Mn1C B5C 71.98(13)
N23C Mn1C B9C 79.64(12)
C21C Mn1C B9C 153.70(14)
C22C Mn1C B9C 112.64(13)
C1C Mn1C B9C 83.75(12)
B6C Mn1C B9C 52.14(13)
B3C Mn1C B9C 80.90(13)
B5C Mn1C B9C 46.82(12)
C1C O1C H1C 109.5
O1C C1C B4C 119.4(2)
O1C C1C B5C 126.0(3)
B4C C1C B5C 70.8(2)
O1C C1C B3C 125.9(2)
B4C C1C B3C 70.5(2)
B5C C1C B3C 107.9(2)
O1C C1C Mn1C 119.4(2)
B4C C1C Mn1C 121.2(2)
B5C C1C Mn1C 76.15(16)
B3C C1C Mn1C 75.53(17)
C1C B3C B6C 111.2(2)
C1C B3C B7C 106.9(2)
B6C B3C B7C 59.63(19)
C1C B3C B4C 53.49(18)
B6C B3C B4C 101.3(2)
B7C B3C B4C 58.47(18)
C1C B3C Mn1C 59.46(15)
B6C B3C Mn1C 65.98(16)
B7C B3C Mn1C 112.0(2)
B4C B3C Mn1C 98.86(19)
C1C B3C H3C 122.4
B6C B3C H3C 120.0
B7C B3C H3C 120.3
B4C B3C H3C 130.8
Mn1C B3C H3C 120.8
C1C B4C B8C 110.2(2)
C1C B4C B7C 110.3(2)
B8C B4C B7C 61.74(19)
C1C B4C B3C 55.99(19)
B8C B4C B3C 103.2(2)
B7C B4C B3C 59.76(19)
C1C B4C B5C 55.64(18)
B8C B4C B5C 59.71(19)
B7C B4C B5C 102.7(2)
B3C B4C B5C 90.3(2)
C1C B4C H4C 120.6
B8C B4C H4C 119.9
B7C B4C H4C 120.1
B3C B4C H4C 130.6
B5C B4C H4C 131.0
C1C B5C B9C 112.3(2)
C1C B5C B8C 106.8(2)
B9C B5C B8C 60.34(19)
C1C B5C B4C 53.52(18)
B9C B5C B4C 102.0(2)
B8C B5C B4C 58.06(18)
C1C B5C Mn1C 59.24(15)
B9C B5C Mn1C 66.64(15)
B8C B5C Mn1C 112.2(2)
B4C B5C Mn1C 98.38(18)
C1C B5C H5C 122.2
B9C B5C H5C 118.9
B8C B5C H5C 120.3
B4C B5C H5C 131.1
Mn1C B5C H5C 120.9
C10C B6C B7C 55.43(18)
C10C B6C B3C 108.8(2)
B7C B6C B3C 60.63(19)
C10C B6C B9C 51.98(18)
B7C B6C B9C 88.2(2)
B3C B6C B9C 100.8(2)
C10C B6C Mn1C 114.3(2)
B7C B6C Mn1C 113.0(2)
B3C B6C Mn1C 66.34(16)
B9C B6C Mn1C 64.43(14)
C10C B6C H6C 122.1
B7C B6C H6C 128.5
B3C B6C H6C 120.4
B9C B6C H6C 133.9
Mn1C B6C H6C 112.2
C10C B7C B4C 107.5(3)
C10C B7C B6C 55.40(19)
B4C B7C B6C 103.8(2)
C10C B7C B3C 108.0(2)
B4C B7C B3C 61.77(19)
B6C B7C B3C 59.74(19)
C10C B7C B8C 54.85(18)
B4C B7C B8C 58.79(18)
B6C B7C B8C 92.0(2)
B3C B7C B8C 102.5(2)
C10C B7C H7C 122.7
B4C B7C H7C 120.7
B6C B7C H7C 129.2
B3C B7C H7C 120.7
B8C B7C H7C 130.4
C10C B8C B4C 107.9(2)
C10C B8C B9C 55.48(19)
B4C B8C B9C 104.1(2)
C10C B8C B5C 107.5(2)
B4C B8C B5C 62.23(19)
B9C B8C B5C 59.05(19)
C10C B8C B7C 54.61(18)
B4C B8C B7C 59.48(19)
B9C B8C B7C 92.2(2)
B5C B8C B7C 102.8(2)
C10C B8C H8C 122.8
B4C B8C H8C 120.1
B9C B8C H8C 129.4
B5C B8C H8C 120.9
B7C B8C H8C 130.1
C10C B9C B5C 108.7(2)
C10C B9C B8C 55.34(19)
B5C B9C B8C 60.62(19)
C10C B9C B6C 51.63(18)
B5C B9C B6C 100.6(2)
B8C B9C B6C 87.6(2)
C10C B9C Mn1C 113.0(2)
B5C B9C Mn1C 66.54(15)
B8C B9C Mn1C 112.30(19)
B6C B9C Mn1C 63.43(14)
C10C B9C H9C 122.4
B5C B9C H9C 120.2
B8C B9C H9C 128.7
B6C B9C H9C 134.4
Mn1C B9C H9C 113.0
B6C C10C B7C 69.2(2)
B6C C10C B8C 110.8(2)
B7C C10C B8C 70.5(2)
B6C C10C B9C 76.4(2)
B7C C10C B9C 111.2(2)
B8C C10C B9C 69.2(2)
B6C C10C H10C 123.1
B7C C10C H10C 125.9
B8C C10C H10C 126.1
B9C C10C H10C 122.9
O21C C21C Mn1C 177.0(3)
O22C C22C Mn1C 178.0(3)
O23C N23C Mn1C 175.8(2)

loop_
_geom_bond_atom_site_label_1
_geom_bond_atom_site_label_2
_geom_bond_distance
Mn1A N23A 1.696(3)
Mn1A C21A 1.847(3)
Mn1A C22A 1.866(3)
Mn1A C1A 1.998(3)
Mn1A B3A 2.241(3)
Mn1A B9A 2.243(3)
Mn1A B5A 2.244(3)
Mn1A B6A 2.249(3)
O1A C1A 1.401(3)
O1A H1A 0.8400
C1A B4A 1.598(4)
C1A B3A 1.638(4)
C1A B5A 1.639(4)
B3A B6A 1.808(5)
B3A B7A 1.824(5)
B3A B4A 1.862(5)
B3A H3A 1.1200
B4A B7A 1.787(5)
B4A B8A 1.792(5)
B4A B5A 1.866(5)
B4A H4A 1.1200
B5A B9A 1.804(5)
B5A B8A 1.835(5)
B5A H5A 1.1200
B6A C10A 1.594(4)
B6A B7A 1.821(5)
B6A B9A 1.994(5)
B6A H6A 1.1200
B7A C10A 1.603(4)
B7A B8A 1.830(5)
B7A H7A 1.1200
B8A C10A 1.597(5)
B8A B9A 1.817(5)
B8A H8A 1.1200
B9A C10A 1.601(4)
B9A H9A 1.1200
C10A H10A 1.0699
O21A C21A 1.135(3)
O22A C22A 1.131(4)
O23A N23A 1.159(3)
Mn1B N23B 1.773(3)
Mn1B C22B 1.803(3)
Mn1B C21B 1.823(3)
Mn1B C1B 2.004(3)
Mn1B B6B 2.231(3)
Mn1B B3B 2.251(3)
Mn1B B9B 2.257(4)
Mn1B B5B 2.264(3)
O1B C1B 1.396(3)
O1B H1B 0.8400
C1B B4B 1.595(4)
C1B B5B 1.628(4)
C1B B3B 1.631(4)
B3B B6B 1.814(5)
B3B B7B 1.837(5)
B3B B4B 1.853(5)
B3B H3B 1.1200
B4B B8B 1.791(5)
B4B B7B 1.793(5)
B4B B5B 1.859(4)
B4B H4B 1.1200
B5B B9B 1.799(5)
B5B B8B 1.826(5)
B5B H5B 1.1200
B6B C10B 1.604(5)
B6B B7B 1.816(5)
B6B B9B 1.993(5)
B6B H6B 1.1200
B7B C10B 1.591(4)
B7B B8B 1.830(5)
B7B H7B 1.1200
B8B C10B 1.607(4)
B8B B9B 1.821(5)
B8B H8B 1.1200
B9B C10B 1.602(4)
B9B H9B 1.1200
C10B H10B 1.0699
O21B C21B 1.140(3)
O22B C22B 1.137(3)
O23B N23B 1.157(3)
Mn1C N23C 1.737(3)
Mn1C C21C 1.808(3)
Mn1C C22C 1.861(4)
Mn1C C1C 2.000(3)
Mn1C B6C 2.242(4)
Mn1C B3C 2.248(4)
Mn1C B5C 2.259(3)
Mn1C B9C 2.261(3)
O1C C1C 1.405(3)
O1C H1C 0.8400
C1C B4C 1.592(4)
C1C B5C 1.634(4)
C1C B3C 1.642(5)
B3C B6C 1.815(5)
B3C B7C 1.831(5)
B3C B4C 1.867(5)
B3C H3C 1.1200
B4C B8C 1.793(5)
B4C B7C 1.806(5)
B4C B5C 1.870(5)
B4C H4C 1.1200
B5C B9C 1.796(5)
B5C B8C 1.825(5)
B5C H5C 1.1200
B6C C10C 1.596(4)
B6C B7C 1.813(5)
B6C B9C 1.979(5)
B6C H6C 1.1200
B7C C10C 1.597(4)
B7C B8C 1.847(5)
B7C H7C 1.1200
B8C C10C 1.601(4)
B8C B9C 1.820(5)
B8C H8C 1.1200
B9C C10C 1.604(5)
B9C H9C 1.1200
C10C H10C 1.0699
O21C C21C 1.146(3)
O22C C22C 1.129(4)
O23C N23C 1.163(3)

loop_
_geom_hbond_atom_site_label_D
_geom_hbond_atom_site_label_H
_geom_hbond_atom_site_label_A
_geom_hbond_distance_DH
_geom_hbond_distance_HA
_geom_hbond_distance_DA
_geom_hbond_angle_DHA
_geom_hbond_site_symmetry_A
O1A H1A O1B 0.84 2.10 2.943(3) 175.6 .
O1B H1B O1C 0.84 2.19 3.026(3) 171.1 .
O1C H1C O1A 0.84 2.46 3.298(3) 173.9 1_655
